data_7049106
loop_
_publ_author_name
'Moser, Emile'
'Jeanneau, Erwann'
'M\'ezailles, Nicolas'
'Olivier-Bourbigou, H\'el\`ene'
'Breuil, Pierre-Alain R'

_publ_section_title
;
 Simplified and versatile access to low valent Ni complexes by metal-free
 reduction of Ni<sup>II</sup> precursors.
;
_journal_issue 13
_journal_name_full 'Dalton transactions (Cambridge, England : 2003)'
_journal_page_first 4101
_journal_page_last 4104
_journal_paper_doi 10.1039/c9dt00668k
_journal_volume 48
_journal_year 2019
_chemical_formula_moiety 'C22 H36 Ni P'
_chemical_formula_sum 'C22 H36 Ni P'
_chemical_formula_weight 390.21
_space_group_IT_number 14
_space_group_name_Hall '-P 2yn'
_space_group_name_H-M_alt 'P 1 21/n 1'
_symmetry_cell_setting monoclinic
_symmetry_space_group_name_Hall '-P 2yn'
_symmetry_space_group_name_H-M 'P 1 21/n 1'
_atom_sites_solution_hydrogens difmap
_atom_sites_solution_primary direct
_audit_update_record
;
2018-11-20 deposited with the CCDC.    2019-02-21 downloaded from the CCDC.
;
_cell_angle_alpha 90
_cell_angle_beta 100.000(10)
_cell_angle_gamma 90
_cell_formula_units_Z 4
_cell_length_a 9.5546(10)
_cell_length_b 17.1029(15)
_cell_length_c 13.3750(15)
_cell_measurement_reflns_used 8714
_cell_measurement_temperature 150.00(10)
_cell_measurement_theta_max 29.4080
_cell_measurement_theta_min 3.7030
_cell_volume 2152.4(4)
_computing_cell_refinement 'CrysAlisPro 1.171.38.46 (Rigaku OD, 2015)'
_computing_data_collection 'CrysAlisPro 1.171.38.46 (Rigaku OD, 2015)'
_computing_data_reduction 'CrysAlisPro 1.171.38.46 (Rigaku OD, 2015)'
_computing_molecular_graphics 'CAMERON (Watkin et al., 1996)'
_computing_publication_material 'CRYSTALS (Betteridge et al., 2003)'
_computing_structure_refinement 'CRYSTALS (Betteridge et al., 2003)'
_computing_structure_solution 'SIR97 (Altomare et al., 1999)'
_diffrn_ambient_environment N~2~
_diffrn_ambient_temperature 150.00(10)
_diffrn_detector 'CCD plate'
_diffrn_detector_area_resol_mean 10.4685
_diffrn_detector_type Atlas
_diffrn_measured_fraction_theta_full 0.999
_diffrn_measured_fraction_theta_max 0.889
_diffrn_measurement_device 'four-circle diffractometer'
_diffrn_measurement_device_type 'Xcalibur, Atlas, Gemini ultra'
_diffrn_measurement_method \w
_diffrn_radiation_monochromator graphite
_diffrn_radiation_probe x-ray
_diffrn_radiation_type 'Mo K\a'
_diffrn_radiation_wavelength 0.71073
_diffrn_reflns_av_R_equivalents 0.054
_diffrn_reflns_limit_h_max 13
_diffrn_reflns_limit_h_min -13
_diffrn_reflns_limit_k_max 23
_diffrn_reflns_limit_k_min -23
_diffrn_reflns_limit_l_max 18
_diffrn_reflns_limit_l_min -17
_diffrn_reflns_number 26929
_diffrn_reflns_theta_full 26.692
_diffrn_reflns_theta_max 29.761
_diffrn_reflns_theta_min 2.840
_diffrn_source 'fine-focus sealed X-ray tube'
_diffrn_source_type 'Enhance (Mo) X-ray Source'
_diffrn_standards_number 0
_exptl_absorpt_coefficient_mu 0.977
_exptl_absorpt_correction_T_max 0.925
_exptl_absorpt_correction_T_min 0.799
_exptl_absorpt_correction_type analytical
_exptl_absorpt_process_details
;
CrysAlisPro 1.171.38.46 (Rigaku Oxford Diffraction, 2015)
Analytical numeric absorption correction using a multifaceted crystal
            model based on expressions derived by R.C. Clark & J.S. Reid.
(Clark, R. C. & Reid, J. S. (1995). Acta Cryst. A51, 887-897)
Empirical absorption correction using spherical harmonics,
 implemented in SCALE3 ABSPACK scaling algorithm.
;
_exptl_crystal_colour yellow
_exptl_crystal_density_diffrn 1.204
_exptl_crystal_density_method 'not measured'
_exptl_crystal_description needle
_exptl_crystal_F_000 844
_exptl_crystal_size_max 0.372
_exptl_crystal_size_mid 0.142
_exptl_crystal_size_min 0.094
_refine_diff_density_max 1.00
_refine_diff_density_min -0.98
_refine_ls_extinction_method None
_refine_ls_goodness_of_fit_ref 1.0091
_refine_ls_hydrogen_treatment constr
_refine_ls_matrix_type full
_refine_ls_number_parameters 217
_refine_ls_number_reflns 5461
_refine_ls_number_restraints 0
_refine_ls_R_factor_all 0.0769
_refine_ls_R_factor_gt 0.0594
_refine_ls_shift/su_max 0.0007090
_refine_ls_shift/su_mean 0.0000445
_refine_ls_structure_factor_coef Fsqd
_refine_ls_weighting_details
;
 Method, part 1, Chebychev polynomial, (Watkin, 1994, Prince, 1982) 
 [weight] = 1.0/[A~0~*T~0~(x)+A~1~*T~1~(x) ... +A~n-1~]*T~n-1~(x)] 
 where A~i~ are the Chebychev coefficients listed below and x= Fcalc/Fmax 
 Method = Robust Weighting (Prince, 1982) 
 W = [weight] * [1-(deltaF/6*sigmaF)^2^]^2^ 
 A~i~ are: 
 672. 998. 511. 118. 
;
_refine_ls_weighting_scheme calc
_refine_ls_wR_factor_all 0.1380
_refine_ls_wR_factor_gt 0.1096
_refine_ls_wR_factor_ref 0.1380
_reflns_limit_h_max 12
_reflns_limit_h_min -13
_reflns_limit_k_max 23
_reflns_limit_k_min 0
_reflns_limit_l_max 18
_reflns_limit_l_min 0
_reflns_number_gt 4351
_reflns_number_total 5472
_reflns_threshold_expression I>2.0\s(I)
_oxford_diffrn_Wilson_B_factor 1.96
_oxford_diffrn_Wilson_scale 0.12
_oxford_refine_ls_r_factor_ref 0.0769
_oxford_refine_ls_scale 2.55(2)
_oxford_reflns_number_all 5461
_cod_data_source_file c9dt00668k2.cif
_cod_data_source_block I
_cod_depositor_comments 'Adding full bibliography for 7049106--7049107.cif.'
_cod_original_sg_symbol_H-M 'P 21/n '
_cod_database_code 7049106
_oxdiff_exptl_absorpt_empirical_full_min 0.942
_oxdiff_exptl_absorpt_empirical_full_max 1.138
_oxdiff_exptl_absorpt_empirical_details
;
Empirical correction (ABSPACK) includes:
- Absorption correction using spherical harmonics
- Frame scaling
;
_oxford_refine_reflns_threshold_expression_ref I>-10.0\s(I)

loop_
_symmetry_equiv_pos_as_xyz
x,y,z
-x,-y,-z
x+1/2,-y+1/2,z+1/2
-x+1/2,y+1/2,-z+1/2

loop_
_atom_site_label
_atom_site_type_symbol
_atom_site_fract_x
_atom_site_fract_y
_atom_site_fract_z
_atom_site_U_iso_or_equiv
_atom_site_occupancy
_atom_site_adp_type
_atom_site_refinement_flags_posn
Ni1 Ni 0.59275(5) 0.38524(3) 0.59028(3) 0.0238 1.0000 Uani .
P2 P 0.64091(9) 0.37330(5) 0.75551(6) 0.0188 1.0000 Uani .
C3 C 0.5646(4) 0.4548(2) 0.8218(3) 0.0221 1.0000 Uani .
C4 C 0.4029(4) 0.4590(2) 0.7891(3) 0.0255 1.0000 Uani .
C5 C 0.3388(4) 0.5253(2) 0.8429(3) 0.0311 1.0000 Uani .
C6 C 0.4059(4) 0.6040(2) 0.8259(3) 0.0327 1.0000 Uani .
C7 C 0.5670(4) 0.6003(2) 0.8585(3) 0.0299 1.0000 Uani .
C8 C 0.6315(4) 0.5344(2) 0.8034(3) 0.0269 1.0000 Uani .
H82 H 0.7339 0.5324 0.8281 0.0318 1.0000 Uiso R
H81 H 0.6137 0.5451 0.7310 0.0317 1.0000 Uiso R
H72 H 0.6068 0.6496 0.8417 0.0360 1.0000 Uiso R
H71 H 0.5893 0.5920 0.9316 0.0358 1.0000 Uiso R
H62 H 0.3677 0.6447 0.8637 0.0388 1.0000 Uiso R
H61 H 0.3850 0.6169 0.7539 0.0388 1.0000 Uiso R
H52 H 0.3533 0.5141 0.9153 0.0380 1.0000 Uiso R
H51 H 0.2374 0.5278 0.8165 0.0383 1.0000 Uiso R
H41 H 0.3530 0.4260 0.7441 0.0332 1.0000 Uiso R
H31 H 0.5855 0.4436 0.8948 0.0268 1.0000 Uiso R
C9 C 0.8339(3) 0.3781(2) 0.8113(3) 0.0211 1.0000 Uani .
C10 C 0.8764(4) 0.3834(2) 0.9267(3) 0.0266 1.0000 Uani .
C11 C 1.0354(4) 0.4017(2) 0.9549(3) 0.0320 1.0000 Uani .
C12 C 1.1261(4) 0.3414(2) 0.9112(3) 0.0331 1.0000 Uani .
C13 C 1.0796(4) 0.3322(2) 0.7962(3) 0.0305 1.0000 Uani .
C14 C 0.9207(4) 0.3142(2) 0.7699(3) 0.0236 1.0000 Uani .
H141 H 0.8931 0.3115 0.6963 0.0290 1.0000 Uiso R
H142 H 0.9022 0.2639 0.8001 0.0290 1.0000 Uiso R
H132 H 1.0973 0.3810 0.7641 0.0369 1.0000 Uiso R
H131 H 1.1331 0.2910 0.7709 0.0369 1.0000 Uiso R
H122 H 1.2258 0.3578 0.9263 0.0401 1.0000 Uiso R
H121 H 1.1159 0.2916 0.9441 0.0398 1.0000 Uiso R
H112 H 1.0626 0.4029 1.0285 0.0387 1.0000 Uiso R
H111 H 1.0524 0.4530 0.9276 0.0388 1.0000 Uiso R
H101 H 0.8227 0.4243 0.9529 0.0319 1.0000 Uiso R
H102 H 0.8571 0.3337 0.9574 0.0321 1.0000 Uiso R
H91 H 0.8653 0.4269 0.7852 0.0256 1.0000 Uiso R
C15 C 0.5610(4) 0.2850(2) 0.8046(3) 0.0241 1.0000 Uani .
C16 C 0.6141(4) 0.2078(2) 0.7642(3) 0.0278 1.0000 Uani .
C17 C 0.5191(4) 0.1396(2) 0.7838(4) 0.0384 1.0000 Uani .
C18 C 0.5129(5) 0.1321(2) 0.8962(4) 0.0417 1.0000 Uani .
C19 C 0.4658(5) 0.2085(2) 0.9392(4) 0.0422 1.0000 Uani .
C20 C 0.5606(4) 0.2771(2) 0.9183(3) 0.0311 1.0000 Uani .
H201 H 0.5268 0.3251 0.9447 0.0378 1.0000 Uiso R
H202 H 0.6569 0.2673 0.9528 0.0383 1.0000 Uiso R
H192 H 0.4688 0.2031 1.0120 0.0512 1.0000 Uiso R
H191 H 0.3689 0.2193 0.9064 0.0512 1.0000 Uiso R
H182 H 0.4466 0.0910 0.9058 0.0500 1.0000 Uiso R
H181 H 0.6065 0.1185 0.9331 0.0498 1.0000 Uiso R
H172 H 0.5551 0.0914 0.7590 0.0461 1.0000 Uiso R
H171 H 0.4234 0.1485 0.7469 0.0457 1.0000 Uiso R
H162 H 0.7100 0.1971 0.8001 0.0339 1.0000 Uiso R
H161 H 0.6162 0.2122 0.6921 0.0335 1.0000 Uiso R
H151 H 0.4605 0.2881 0.7737 0.0293 1.0000 Uiso R
C21 C 0.6789(5) 0.4384(3) 0.4836(3) 0.0369 1.0000 Uani .
C22 C 0.7659(4) 0.4476(2) 0.5777(3) 0.0319 1.0000 Uani .
H221 H 0.8470 0.4679 0.6117 0.0402 1.0000 Uiso R
H211 H 0.6673 0.4494 0.4168 0.0473 1.0000 Uiso R
C23 C 0.4363(5) 0.3554(3) 0.4789(3) 0.0381 1.0000 Uani .
C24 C 0.4102(5) 0.3268(3) 0.5711(3) 0.0384 1.0000 Uani .
H241 H 0.3520 0.2995 0.6029 0.0476 1.0000 Uiso R
H231 H 0.4047 0.3586 0.4116 0.0481 1.0000 Uiso R

loop_
_atom_site_aniso_label
_atom_site_aniso_U_11
_atom_site_aniso_U_22
_atom_site_aniso_U_33
_atom_site_aniso_U_23
_atom_site_aniso_U_13
_atom_site_aniso_U_12
Ni1 0.0268(2) 0.0225(2) 0.0202(2) -0.00260(16) -0.00116(17) 0.00357(17)
P2 0.0175(4) 0.0186(4) 0.0194(4) -0.0005(3) 0.0007(3) -0.0006(3)
C3 0.0226(15) 0.0207(15) 0.0220(15) 0.0007(12) 0.0010(12) -0.0013(12)
C4 0.0189(15) 0.0264(17) 0.0307(18) -0.0047(14) 0.0029(13) 0.0035(13)
C5 0.0259(18) 0.034(2) 0.034(2) -0.0012(16) 0.0055(15) 0.0077(15)
C6 0.039(2) 0.0251(17) 0.0328(19) -0.0007(15) 0.0019(16) 0.0085(16)
C7 0.036(2) 0.0195(16) 0.0335(19) -0.0046(14) 0.0048(15) 0.0018(15)
C8 0.0298(18) 0.0176(15) 0.0336(19) 0.0002(13) 0.0064(14) -0.0027(13)
C9 0.0172(14) 0.0228(15) 0.0231(16) -0.0010(12) 0.0030(12) -0.0002(12)
C10 0.0186(15) 0.0351(19) 0.0240(16) -0.0001(14) -0.0023(13) -0.0002(14)
C11 0.0225(17) 0.039(2) 0.0315(19) -0.0073(16) -0.0049(14) -0.0024(15)
C12 0.0188(16) 0.034(2) 0.044(2) -0.0038(17) -0.0032(15) 0.0002(15)
C13 0.0188(16) 0.0297(18) 0.043(2) -0.0045(16) 0.0048(15) 0.0016(14)
C14 0.0202(15) 0.0222(16) 0.0279(17) -0.0023(13) 0.0027(13) 0.0026(13)
C15 0.0188(15) 0.0209(16) 0.0316(18) -0.0007(13) 0.0021(13) -0.0007(12)
C16 0.0257(17) 0.0194(16) 0.038(2) -0.0016(14) 0.0055(15) -0.0018(13)
C17 0.0288(19) 0.0228(18) 0.065(3) -0.0036(18) 0.0105(19) -0.0027(15)
C18 0.033(2) 0.0245(19) 0.073(3) 0.013(2) 0.022(2) 0.0017(16)
C19 0.047(3) 0.029(2) 0.058(3) 0.0090(19) 0.028(2) -0.0001(19)
C20 0.037(2) 0.0237(17) 0.035(2) 0.0038(15) 0.0129(16) -0.0022(15)
C21 0.046(2) 0.041(2) 0.0246(18) 0.0069(16) 0.0092(17) 0.0082(19)
C22 0.0310(19) 0.037(2) 0.0281(18) 0.0073(16) 0.0075(15) -0.0033(16)
C23 0.041(2) 0.038(2) 0.0277(19) -0.0107(16) -0.0164(16) -0.0017(18)
C24 0.034(2) 0.034(2) 0.042(2) -0.0052(18) -0.0075(17) -0.0109(17)

loop_
_atom_type_symbol
_atom_type_scat_dispersion_real
_atom_type_scat_dispersion_imag
_atom_type_scat_Cromer_Mann_a1
_atom_type_scat_Cromer_Mann_b1
_atom_type_scat_Cromer_Mann_a2
_atom_type_scat_Cromer_Mann_b2
_atom_type_scat_Cromer_Mann_a3
_atom_type_scat_Cromer_Mann_b3
_atom_type_scat_Cromer_Mann_a4
_atom_type_scat_Cromer_Mann_b4
_atom_type_scat_Cromer_Mann_c
_atom_type_scat_source
C 0.0033 0.0016 2.3100 20.8439 1.0200 10.2075 1.5886 0.5687 0.8650 51.6512 0.2156 'International Tables Vol C 4.2.6.8 and 6.1.1.4'
H 0.0000 0.0000 0.4930 10.5109 0.3229 26.1257 0.1402 3.1424 0.0408 57.7998 0.0030 'International Tables Vol C 4.2.6.8 and 6.1.1.4'
P 0.1023 0.0942 6.4345 1.9067 4.1791 27.1570 1.7800 0.5260 1.4908 68.1645 1.1149 'International Tables Vol C 4.2.6.8 and 6.1.1.4'
Ni 0.3393 1.1124 12.8376 3.8785 7.2920 0.2565 4.4438 12.1763 2.3800 66.3421 1.0341 'International Tables Vol C 4.2.6.8 and 6.1.1.4'

loop_
_geom_angle_atom_site_label_1
_geom_angle_atom_site_label_2
_geom_angle_atom_site_label_3
_geom_angle
_geom_angle_publ_flag
P2 Ni1 C21 136.69(13) yes
P2 Ni1 C22 95.89(12) yes
C21 Ni1 C22 40.88(17) yes
P2 Ni1 C23 137.14(15) yes
C21 Ni1 C23 86.01(19) yes
C22 Ni1 C23 126.90(18) yes
P2 Ni1 C24 96.26(13) yes
C21 Ni1 C24 126.95(19) yes
C22 Ni1 C24 167.83(17) yes
C23 Ni1 C24 40.94(19) yes
Ni1 P2 C3 112.29(11) yes
Ni1 P2 C9 114.80(11) yes
C3 P2 C9 102.55(15) yes
Ni1 P2 C15 113.88(12) yes
C3 P2 C15 102.72(15) yes
C9 P2 C15 109.38(16) yes
P2 C3 C4 110.9(2) yes
P2 C3 C8 112.1(2) yes
C4 C3 C8 109.8(3) yes
P2 C3 H31 107.3 no
C4 C3 H31 108.3 no
C8 C3 H31 108.3 no
C3 C4 C5 111.6(3) yes
C3 C4 H41 123.5 no
C5 C4 H41 124.9 no
C4 C5 C6 111.8(3) yes
C4 C5 H52 108.8 no
C6 C5 H52 109.3 no
C4 C5 H51 108.5 no
C6 C5 H51 109.1 no
H52 C5 H51 109.3 no
C5 C6 C7 110.5(3) yes
C5 C6 H62 110.5 no
C7 C6 H62 109.5 no
C5 C6 H61 109.1 no
C7 C6 H61 108.4 no
H62 C6 H61 108.8 no
C6 C7 C8 111.3(3) yes
C6 C7 H72 108.3 no
C8 C7 H72 108.8 no
C6 C7 H71 109.1 no
C8 C7 H71 109.9 no
H72 C7 H71 109.4 no
C3 C8 C7 111.0(3) yes
C3 C8 H82 109.5 no
C7 C8 H82 108.9 no
C3 C8 H81 108.7 no
C7 C8 H81 109.0 no
H82 C8 H81 109.7 no
P2 C9 C10 118.5(2) yes
P2 C9 C14 112.5(2) yes
C10 C9 C14 110.0(3) yes
P2 C9 H91 103.9 no
C10 C9 H91 105.5 no
C14 C9 H91 105.2 no
C9 C10 C11 109.8(3) yes
C9 C10 H101 110.1 no
C11 C10 H101 109.1 no
C9 C10 H102 109.8 no
C11 C10 H102 109.0 no
H101 C10 H102 109.0 no
C10 C11 C12 111.9(3) yes
C10 C11 H112 109.5 no
C12 C11 H112 109.4 no
C10 C11 H111 108.3 no
C12 C11 H111 108.8 no
H112 C11 H111 109.0 no
C11 C12 C13 111.6(3) yes
C11 C12 H122 108.9 no
C13 C12 H122 109.8 no
C11 C12 H121 108.1 no
C13 C12 H121 109.2 no
H122 C12 H121 109.2 no
C12 C13 C14 110.8(3) yes
C12 C13 H132 108.3 no
C14 C13 H132 108.4 no
C12 C13 H131 110.4 no
C14 C13 H131 109.7 no
H132 C13 H131 109.3 no
C9 C14 C13 110.6(3) yes
C9 C14 H141 109.3 no
C13 C14 H141 109.0 no
C9 C14 H142 109.2 no
C13 C14 H142 108.9 no
H141 C14 H142 109.8 no
P2 C15 C16 112.9(2) yes
P2 C15 C20 119.6(3) yes
C16 C15 C20 109.3(3) yes
P2 C15 H151 103.8 no
C16 C15 H151 104.9 no
C20 C15 H151 104.7 no
C15 C16 C17 110.5(3) yes
C15 C16 H162 109.0 no
C17 C16 H162 107.8 no
C15 C16 H161 110.4 no
C17 C16 H161 110.1 no
H162 C16 H161 108.9 no
C16 C17 C18 111.1(4) yes
C16 C17 H172 109.3 no
C18 C17 H172 110.1 no
C16 C17 H171 109.0 no
C18 C17 H171 108.7 no
H172 C17 H171 108.5 no
C17 C18 C19 111.4(4) yes
C17 C18 H182 109.3 no
C19 C18 H182 109.2 no
C17 C18 H181 109.4 no
C19 C18 H181 108.6 no
H182 C18 H181 109.0 no
C18 C19 C20 111.3(3) yes
C18 C19 H192 109.7 no
C20 C19 H192 109.8 no
C18 C19 H191 108.2 no
C20 C19 H191 108.5 no
H192 C19 H191 109.3 no
C19 C20 C15 110.6(3) yes
C19 C20 H201 109.6 no
C15 C20 H201 110.2 no
C19 C20 H202 108.8 no
C15 C20 H202 108.8 no
H201 C20 H202 108.8 no
Ni1 C21 C22 70.0(2) yes
Ni1 C21 H211 144.4 no
C22 C21 H211 145.5 no
C21 C22 Ni1 69.1(2) yes
C21 C22 H221 146.0 no
Ni1 C22 H221 144.9 no
Ni1 C23 C24 69.7(2) yes
Ni1 C23 H231 144.4 no
C24 C23 H231 146.0 no
C23 C24 Ni1 69.4(2) yes
C23 C24 H241 146.4 no
Ni1 C24 H241 144.2 no

loop_
_geom_bond_atom_site_label_1
_geom_bond_atom_site_label_2
_geom_bond_distance
_geom_bond_publ_flag
Ni1 P2 2.1873(10) yes
Ni1 C21 1.987(4) yes
Ni1 C22 2.000(4) yes
Ni1 C23 1.985(4) yes
Ni1 C24 1.988(4) yes
P2 C3 1.867(4) yes
P2 C9 1.867(3) yes
P2 C15 1.863(4) yes
C3 C4 1.533(5) yes
C3 C8 1.541(5) yes
C3 H31 0.981 no
C4 C5 1.526(5) yes
C4 H41 0.899 no
C5 C6 1.526(6) yes
C5 H52 0.974 no
C5 H51 0.972 no
C6 C7 1.526(5) yes
C6 H62 0.968 no
C6 H61 0.974 no
C7 C8 1.533(5) yes
C7 H72 0.968 no
C7 H71 0.974 no
C8 H82 0.977 no
C8 H81 0.971 no
C9 C10 1.529(5) yes
C9 C14 1.533(5) yes
C9 H91 0.972 no
C10 C11 1.533(5) yes
C10 H101 0.969 no
C10 H102 0.975 no
C11 C12 1.527(5) yes
C11 H112 0.973 no
C11 H111 0.976 no
C12 C13 1.534(6) yes
C12 H122 0.979 no
C12 H121 0.971 no
C13 C14 1.529(5) yes
C13 H132 0.968 no
C13 H131 0.966 no
C14 H141 0.975 no
C14 H142 0.980 no
C15 C16 1.545(5) yes
C15 C20 1.527(5) yes
C15 H151 0.979 no
C16 C17 1.530(5) yes
C16 H162 0.975 no
C16 H161 0.971 no
C17 C18 1.519(7) yes
C17 H172 0.973 no
C17 H171 0.973 no
C18 C19 1.527(6) yes
C18 H182 0.969 no
C18 H181 0.971 no
C19 C20 1.538(5) yes
C19 H192 0.973 no
C19 H191 0.971 no
C20 H201 0.970 no
C20 H202 0.969 no
C21 C22 1.392(6) yes
C21 H211 0.901 no
C22 H221 0.897 no
C23 C24 1.389(6) yes
C23 H231 0.900 no
C24 H241 0.889 no
